data_1543000
loop_
_publ_author_name
'Iwasaki, Masayuki'
'Topolov\<can, Nikola'
'Hu, Hao'
'Nishimura, Yugo'
'Gagnot, Glwadys'
'Na Nakorn, Rungsaeng'
'Yuvacharaskul, Ramida'
'Nakajima, Kiyohiko'
'Nishihara, Yasushi'

_publ_section_title
;
 Palladium-Catalyzed Regio- and Stereoselective Carbothiolation of
 Terminal Alkynes with Azolyl Sulfides.
;
_journal_issue 7
_journal_name_full 'Organic letters'
_journal_page_first 1642
_journal_page_last 1645
_journal_paper_doi 10.1021/acs.orglett.6b00503
_journal_volume 18
_journal_year 2016
_chemical_formula_moiety 'C21 H15 N S2'
_chemical_formula_sum 'C21 H15 N S2'
_chemical_formula_weight 345.46
_space_group_IT_number 2
_symmetry_cell_setting triclinic
_symmetry_Int_Tables_number 2
_symmetry_space_group_name_Hall '-P 1'
_symmetry_space_group_name_H-M 'P -1'
_atom_sites_solution_hydrogens geom
_atom_sites_solution_primary direct
_atom_sites_solution_secondary difmap
_audit_creation_method SHELXL-97
_cell_angle_alpha 116.930(2)
_cell_angle_beta 104.318(2)
_cell_angle_gamma 98.249(2)
_cell_formula_units_Z 2
_cell_length_a 9.1755(6)
_cell_length_b 10.6216(6)
_cell_length_c 10.7652(6)
_cell_measurement_reflns_used 7878
_cell_measurement_temperature 298
_cell_measurement_theta_max 27.52
_cell_measurement_theta_min 3.18
_cell_volume 865.79(9)
_computing_cell_refinement PROCESS-AUTO
_computing_data_collection PROCESS-AUTO
_computing_data_reduction PROCESS-AUTO
_computing_molecular_graphics 'CrystalStructure 4.0 (Rigaku, 2010)'
_computing_publication_material 'CrystalStructure 4.0 (Rigaku, 2010)'
_computing_structure_refinement 'SHELXL97 (Sheldrick, 2008)'
_computing_structure_solution 'SIR92 (Altomare, et al., 1994)'
_diffrn_ambient_temperature 298
_diffrn_detector_area_resol_mean 6.849
_diffrn_measured_fraction_theta_full 0.997
_diffrn_measured_fraction_theta_max 0.997
_diffrn_measurement_device_type 'Rigaku SCX mini'
_diffrn_measurement_method \w
_diffrn_radiation_monochromator graphite
_diffrn_radiation_source 'sealed tube'
_diffrn_radiation_type MoK\a
_diffrn_radiation_wavelength 0.71075
_diffrn_reflns_av_R_equivalents 0.0363
_diffrn_reflns_av_sigmaI/netI 0.0476
_diffrn_reflns_limit_h_max 11
_diffrn_reflns_limit_h_min -11
_diffrn_reflns_limit_k_max 13
_diffrn_reflns_limit_k_min -13
_diffrn_reflns_limit_l_max 13
_diffrn_reflns_limit_l_min -13
_diffrn_reflns_number 9178
_diffrn_reflns_theta_full 27.48
_diffrn_reflns_theta_max 27.48
_diffrn_reflns_theta_min 3.18
_exptl_absorpt_coefficient_mu 0.308
_exptl_absorpt_correction_T_max 0.9409
_exptl_absorpt_correction_T_min 0.8611
_exptl_absorpt_correction_type numerical
_exptl_absorpt_process_details 'NUMABS (Rigaku, 1999)'
_exptl_crystal_colour Colorless
_exptl_crystal_density_diffrn 1.325
_exptl_crystal_density_method 'not measured'
_exptl_crystal_description Prism
_exptl_crystal_F_000 360
_exptl_crystal_size_max 0.50
_exptl_crystal_size_mid 0.20
_exptl_crystal_size_min 0.20
_refine_diff_density_max 0.195
_refine_diff_density_min -0.199
_refine_diff_density_rms 0.041
_refine_ls_extinction_method none
_refine_ls_goodness_of_fit_ref 1.047
_refine_ls_hydrogen_treatment mixed
_refine_ls_matrix_type full
_refine_ls_number_parameters 277
_refine_ls_number_reflns 3946
_refine_ls_number_restraints 0
_refine_ls_restrained_S_all 1.047
_refine_ls_R_factor_all 0.0794
_refine_ls_R_factor_gt 0.0502
_refine_ls_shift/su_max 0.000
_refine_ls_shift/su_mean 0.000
_refine_ls_structure_factor_coef Fsqd
_refine_ls_weighting_details 'calc w=1/[\s^2^(Fo^2^)+(0.0410P)^2^+0.2013P] where P=(Fo^2^+2Fc^2^)/3'
_refine_ls_weighting_scheme calc
_refine_ls_wR_factor_gt 0.0993
_refine_ls_wR_factor_ref 0.1105
_reflns_number_gt 2823
_reflns_number_total 3946
_reflns_threshold_expression >2sigma(I)
_cod_data_source_file ol6b00503_si_002.cif
_cod_data_source_block yn24
_cod_database_code 1543000

loop_
_symmetry_equiv_pos_as_xyz
'x, y, z'
'-x, -y, -z'

loop_
_atom_site_label
_atom_site_type_symbol
_atom_site_fract_x
_atom_site_fract_y
_atom_site_fract_z
_atom_site_U_iso_or_equiv
_atom_site_adp_type
_atom_site_occupancy
_atom_site_symmetry_multiplicity
_atom_site_calc_flag
S1 S 0.79811(7) 0.34826(6) 0.43710(7) 0.05172(18) Uani 1 1 d
S2 S 0.54133(7) 0.42802(6) 0.26799(6) 0.04627(17) Uani 1 1 d
N1 N 0.6581(2) 0.2220(2) 0.5516(2) 0.0518(5) Uani 1 1 d
C1 C 0.6326(3) 0.2823(2) 0.4686(2) 0.0435(5) Uani 1 1 d
C2 C 0.4726(3) 0.2796(2) 0.4031(2) 0.0434(5) Uani 1 1 d
C3 C 0.4121(2) 0.3207(2) 0.3056(2) 0.0411(5) Uani 1 1 d
C4 C 0.9084(3) 0.2873(2) 0.5413(3) 0.0524(6) Uani 1 1 d
C5 C 0.8139(3) 0.2238(3) 0.5939(3) 0.0539(6) Uani 1 1 d
C6 C 0.8798(4) 0.1683(4) 0.6831(4) 0.0820(9) Uani 1 1 d
C7 C 1.0364(5) 0.1763(4) 0.7139(4) 0.0963(11) Uani 1 1 d
C8 C 1.1279(4) 0.2391(4) 0.6607(4) 0.0872(11) Uani 1 1 d
C9 C 1.0676(3) 0.2946(3) 0.5738(4) 0.0699(8) Uani 1 1 d
C10 C 0.5149(2) 0.3091(2) 0.0784(2) 0.0369(4) Uani 1 1 d
C11 C 0.5842(3) 0.3709(3) 0.0105(3) 0.0473(5) Uani 1 1 d
C12 C 0.5742(3) 0.2850(3) -0.1344(3) 0.0558(6) Uani 1 1 d
C13 C 0.4944(3) 0.1366(3) -0.2145(3) 0.0567(6) Uani 1 1 d
C14 C 0.4255(3) 0.0749(3) -0.1477(3) 0.0591(7) Uani 1 1 d
C15 C 0.4351(3) 0.1595(2) -0.0018(3) 0.0490(6) Uani 1 1 d
C16 C 0.2397(2) 0.2885(2) 0.2348(2) 0.0441(5) Uani 1 1 d
C17 C 0.1770(3) 0.3743(3) 0.1843(3) 0.0609(7) Uani 1 1 d
C18 C 0.0154(4) 0.3427(4) 0.1211(3) 0.0729(8) Uani 1 1 d
C19 C -0.0851(4) 0.2261(4) 0.1065(4) 0.0758(9) Uani 1 1 d
C20 C -0.0254(3) 0.1396(4) 0.1540(4) 0.0876(10) Uani 1 1 d
C21 C 0.1353(3) 0.1684(3) 0.2171(3) 0.0681(8) Uani 1 1 d
H1 H 0.401(2) 0.236(2) 0.432(2) 0.047(6) Uiso 1 1 d
H2 H 0.816(3) 0.125(3) 0.714(3) 0.086(10) Uiso 1 1 d
H3 H 1.080(4) 0.139(4) 0.777(4) 0.110(11) Uiso 1 1 d
H4 H 1.228(3) 0.240(3) 0.677(3) 0.080(9) Uiso 1 1 d
H5 H 1.124(3) 0.333(3) 0.530(3) 0.079(9) Uiso 1 1 d
H6 H 0.641(3) 0.467(2) 0.066(2) 0.056(7) Uiso 1 1 d
H7 H 0.624(3) 0.327(3) -0.178(3) 0.059(7) Uiso 1 1 d
H8 H 0.487(3) 0.078(2) -0.317(3) 0.060(7) Uiso 1 1 d
H9 H 0.369(3) -0.029(3) -0.200(3) 0.081(8) Uiso 1 1 d
H10 H 0.394(3) 0.116(2) 0.045(3) 0.057(7) Uiso 1 1 d
H11 H 0.247(3) 0.452(3) 0.194(3) 0.063(8) Uiso 1 1 d
H12 H -0.018(3) 0.404(3) 0.090(3) 0.086(10) Uiso 1 1 d
H13 H -0.197(4) 0.203(3) 0.063(3) 0.096(10) Uiso 1 1 d
H14 H -0.088(4) 0.058(4) 0.140(4) 0.116(12) Uiso 1 1 d
H15 H 0.177(3) 0.105(3) 0.247(3) 0.074(8) Uiso 1 1 d

loop_
_atom_site_aniso_label
_atom_site_aniso_U_11
_atom_site_aniso_U_22
_atom_site_aniso_U_33
_atom_site_aniso_U_23
_atom_site_aniso_U_13
_atom_site_aniso_U_12
S1 0.0450(3) 0.0532(3) 0.0556(4) 0.0299(3) 0.0150(3) 0.0079(3)
S2 0.0501(3) 0.0400(3) 0.0396(3) 0.0176(2) 0.0136(3) 0.0021(2)
N1 0.0562(12) 0.0594(12) 0.0465(11) 0.0312(10) 0.0192(10) 0.0188(10)
C1 0.0508(13) 0.0414(11) 0.0340(11) 0.0157(10) 0.0171(10) 0.0105(10)
C2 0.0447(12) 0.0463(12) 0.0407(12) 0.0211(10) 0.0205(10) 0.0113(10)
C3 0.0456(12) 0.0361(11) 0.0359(11) 0.0136(9) 0.0168(10) 0.0086(9)
C4 0.0480(13) 0.0420(12) 0.0502(14) 0.0165(11) 0.0076(11) 0.0078(10)
C5 0.0610(15) 0.0517(13) 0.0455(13) 0.0241(11) 0.0131(12) 0.0194(12)
C6 0.085(2) 0.097(2) 0.094(2) 0.069(2) 0.0306(19) 0.0382(19)
C7 0.086(3) 0.102(3) 0.110(3) 0.069(2) 0.012(2) 0.039(2)
C8 0.0552(19) 0.075(2) 0.107(3) 0.039(2) 0.0025(18) 0.0213(17)
C9 0.0503(15) 0.0605(17) 0.080(2) 0.0296(16) 0.0095(15) 0.0095(13)
C10 0.0345(10) 0.0401(11) 0.0390(11) 0.0222(9) 0.0126(9) 0.0127(9)
C11 0.0534(14) 0.0415(12) 0.0528(14) 0.0282(12) 0.0201(12) 0.0132(11)
C12 0.0678(16) 0.0646(16) 0.0561(15) 0.0399(14) 0.0335(13) 0.0258(13)
C13 0.0623(15) 0.0635(16) 0.0423(14) 0.0215(13) 0.0232(12) 0.0238(13)
C14 0.0589(15) 0.0449(14) 0.0557(15) 0.0124(13) 0.0243(13) 0.0057(12)
C15 0.0510(13) 0.0434(12) 0.0500(14) 0.0198(11) 0.0249(11) 0.0080(10)
C16 0.0453(12) 0.0477(12) 0.0404(12) 0.0199(10) 0.0206(10) 0.0163(10)
C17 0.0594(16) 0.0587(16) 0.0606(16) 0.0310(14) 0.0151(13) 0.0148(14)
C18 0.0649(18) 0.083(2) 0.075(2) 0.0433(18) 0.0176(15) 0.0350(17)
C19 0.0479(16) 0.105(2) 0.080(2) 0.0471(19) 0.0272(15) 0.0292(17)
C20 0.0459(16) 0.110(3) 0.124(3) 0.078(3) 0.0278(18) 0.0127(18)
C21 0.0473(15) 0.0788(19) 0.098(2) 0.0607(18) 0.0251(15) 0.0170(14)

loop_
_atom_type_symbol
_atom_type_description
_atom_type_scat_dispersion_real
_atom_type_scat_dispersion_imag
_atom_type_scat_source
C C 0.0033 0.0016 'International Tables Vol C Tables 4.2.6.8 and 6.1.1.4'
H H 0.0000 0.0000 'International Tables Vol C Tables 4.2.6.8 and 6.1.1.4'
N N 0.0061 0.0033 'International Tables Vol C Tables 4.2.6.8 and 6.1.1.4'
S S 0.1246 0.1234 'International Tables Vol C Tables 4.2.6.8 and 6.1.1.4'

loop_
_geom_angle_atom_site_label_1
_geom_angle_atom_site_label_2
_geom_angle_atom_site_label_3
_geom_angle
C4 S1 C1 89.07(11)
C3 S2 C10 103.77(9)
C1 N1 C5 110.7(2)
N1 C1 C2 118.7(2)
N1 C1 S1 115.17(17)
C2 C1 S1 125.97(16)
C3 C2 C1 131.1(2)
C3 C2 H1 117.0(13)
C1 C2 H1 111.8(13)
C2 C3 C16 122.5(2)
C2 C3 S2 119.10(17)
C16 C3 S2 118.22(16)
C5 C4 C9 121.3(3)
C5 C4 S1 109.84(17)
C9 C4 S1 128.9(2)
N1 C5 C4 115.2(2)
N1 C5 C6 125.2(3)
C4 C5 C6 119.6(3)
C7 C6 C5 118.4(3)
C7 C6 H2 123.3(19)
C5 C6 H2 118.3(19)
C6 C7 C8 121.2(3)
C6 C7 H3 117(2)
C8 C7 H3 122(2)
C9 C8 C7 121.9(3)
C9 C8 H4 116.7(19)
C7 C8 H4 121.2(19)
C8 C9 C4 117.5(3)
C8 C9 H5 124.5(17)
C4 C9 H5 117.9(17)
C15 C10 C11 119.0(2)
C15 C10 S2 124.04(16)
C11 C10 S2 116.92(16)
C12 C11 C10 120.5(2)
C12 C11 H6 121.7(15)
C10 C11 H6 117.6(15)
C13 C12 C11 120.6(2)
C13 C12 H7 119.8(14)
C11 C12 H7 119.6(14)
C14 C13 C12 119.1(2)
C14 C13 H8 121.4(14)
C12 C13 H8 119.6(13)
C13 C14 C15 121.1(2)
C13 C14 H9 121.4(16)
C15 C14 H9 117.6(16)
C14 C15 C10 119.7(2)
C14 C15 H10 120.6(14)
C10 C15 H10 119.5(14)
C17 C16 C21 117.4(2)
C17 C16 C3 122.4(2)
C21 C16 C3 120.2(2)
C16 C17 C18 121.0(3)
C16 C17 H11 116.9(16)
C18 C17 H11 122.0(16)
C19 C18 C17 120.8(3)
C19 C18 H12 122.6(18)
C17 C18 H12 116.6(18)
C18 C19 C20 118.9(3)
C18 C19 H13 121.9(18)
C20 C19 H13 119.2(18)
C19 C20 C21 121.4(3)
C19 C20 H14 121(2)
C21 C20 H14 117(2)
C20 C21 C16 120.4(3)
C20 C21 H15 121.0(16)
C16 C21 H15 118.6(15)

loop_
_geom_bond_atom_site_label_1
_geom_bond_atom_site_label_2
_geom_bond_distance
S1 C4 1.728(2)
S1 C1 1.754(2)
S2 C3 1.771(2)
S2 C10 1.775(2)
N1 C1 1.313(3)
N1 C5 1.383(3)
C1 C2 1.453(3)
C2 C3 1.341(3)
C2 H1 0.94(2)
C3 C16 1.487(3)
C4 C5 1.396(3)
C4 C9 1.397(4)
C5 C6 1.401(4)
C6 C7 1.373(5)
C6 H2 0.91(3)
C7 C8 1.379(5)
C7 H3 0.96(3)
C8 C9 1.366(4)
C8 H4 0.89(3)
C9 H5 0.94(3)
C10 C15 1.384(3)
C10 C11 1.385(3)
C11 C12 1.375(3)
C11 H6 0.90(2)
C12 C13 1.374(3)
C12 H7 0.93(2)
C13 C14 1.371(3)
C13 H8 0.97(2)
C14 C15 1.383(3)
C14 H9 0.96(3)
C15 H10 0.92(2)
C16 C17 1.379(3)
C16 C21 1.386(3)
C17 C18 1.388(4)
C17 H11 0.91(2)
C18 C19 1.354(4)
C18 H12 0.92(3)
C19 C20 1.355(4)
C19 H13 0.96(3)
C20 C21 1.385(4)
C20 H14 0.89(3)
C21 H15 0.95(3)

loop_
_geom_torsion_atom_site_label_1
_geom_torsion_atom_site_label_2
_geom_torsion_atom_site_label_3
_geom_torsion_atom_site_label_4
_geom_torsion
C5 N1 C1 C2 175.00(19)
C5 N1 C1 S1 -0.7(2)
C4 S1 C1 N1 0.91(17)
C4 S1 C1 C2 -174.42(19)
N1 C1 C2 C3 -173.6(2)
S1 C1 C2 C3 1.6(3)
C1 C2 C3 C16 170.7(2)
C1 C2 C3 S2 -13.5(3)
C10 S2 C3 C2 114.10(17)
C10 S2 C3 C16 -69.99(17)
C1 S1 C4 C5 -0.83(17)
C1 S1 C4 C9 178.9(2)
C1 N1 C5 C4 0.0(3)
C1 N1 C5 C6 179.9(2)
C9 C4 C5 N1 -179.1(2)
S1 C4 C5 N1 0.7(3)
C9 C4 C5 C6 1.0(4)
S1 C4 C5 C6 -179.2(2)
N1 C5 C6 C7 179.1(3)
C4 C5 C6 C7 -1.0(5)
C5 C6 C7 C8 0.9(6)
C6 C7 C8 C9 -0.7(6)
C7 C8 C9 C4 0.7(5)
C5 C4 C9 C8 -0.8(4)
S1 C4 C9 C8 179.5(2)
C3 S2 C10 C15 -11.8(2)
C3 S2 C10 C11 170.67(16)
C15 C10 C11 C12 -0.1(3)
S2 C10 C11 C12 177.58(18)
C10 C11 C12 C13 0.4(4)
C11 C12 C13 C14 -0.4(4)
C12 C13 C14 C15 0.1(4)
C13 C14 C15 C10 0.3(4)
C11 C10 C15 C14 -0.3(3)
S2 C10 C15 C14 -177.73(18)
C2 C3 C16 C17 153.8(2)
S2 C3 C16 C17 -22.0(3)
C2 C3 C16 C21 -26.4(3)
S2 C3 C16 C21 157.9(2)
C21 C16 C17 C18 1.3(4)
C3 C16 C17 C18 -178.9(2)
C16 C17 C18 C19 -0.5(4)
C17 C18 C19 C20 -0.3(5)
C18 C19 C20 C21 0.2(5)
C19 C20 C21 C16 0.7(5)
C17 C16 C21 C20 -1.4(4)
C3 C16 C21 C20 178.7(3)
